data_7011053
loop_
_publ_author_name
'Alexandra M. Z. Slawin'
'Matthew Wainwright'
'J. Derek Woollins'

_publ_section_title
;
 The preparation and coordination chemistry of phosphorus(III)
 derivatives of dialkyl hydrazines
;
_journal_issue 4
_journal_name_full 'J. Chem. Soc., Dalton Trans.'
_journal_page_first 513
_journal_page_last 519
_journal_paper_doi 10.1039/b107072j
_journal_year 2002
_chemical_formula_moiety 'C28 H30 Cl2 N2 O4 P2 Pd'
_chemical_formula_sum 'C28 H30 Cl2 N2 O4 P2 Pd'
_chemical_formula_weight 697.78
_chemical_name_systematic
;
?
;
_space_group_IT_number 14
_symmetry_cell_setting monoclinic
_symmetry_space_group_name_Hall '-P 2yn'
_symmetry_space_group_name_H-M 'P 1 21/n 1'
_atom_sites_solution_hydrogens geom
_atom_sites_solution_primary direct
_atom_sites_solution_secondary difmap
_audit_creation_method SHELXL-97
_cell_angle_alpha 90.00
_cell_angle_beta 105.61
_cell_angle_gamma 90.00
_cell_formula_units_Z 8
_cell_length_a 22.2887(4)
_cell_length_b 8.8062(2)
_cell_length_c 32.0433(5)
_cell_measurement_reflns_used 56
_cell_measurement_temperature 293(2)
_cell_measurement_theta_max 337
_cell_measurement_theta_min 23
_cell_volume 6057.4(2)
_computing_cell_refinement SMART/SAINT
_computing_data_collection SMART
_computing_data_reduction SAINT
_computing_molecular_graphics SHELXTL
_computing_publication_material SHELXTL
_computing_structure_refinement 'SHELXL-97 (Sheldrick, 1997)'
_computing_structure_solution 'SHELXS-97 (Sheldrick, 1990)'
_diffrn_ambient_temperature 293(2)
_diffrn_detector_area_resol_mean 0.9
_diffrn_measured_fraction_theta_full 0.991
_diffrn_measured_fraction_theta_max 0.991
_diffrn_measurement_device_type 'CCD area detector'
_diffrn_measurement_method 'phi and omega scans'
_diffrn_radiation_monochromator graphite
_diffrn_radiation_source 'fine-focus sealed tube'
_diffrn_radiation_type MoK\a
_diffrn_radiation_wavelength 0.71073
_diffrn_reflns_av_R_equivalents 0.0637
_diffrn_reflns_av_sigmaI/netI 0.0761
_diffrn_reflns_limit_h_max 21
_diffrn_reflns_limit_h_min -24
_diffrn_reflns_limit_k_max 9
_diffrn_reflns_limit_k_min -9
_diffrn_reflns_limit_l_max 35
_diffrn_reflns_limit_l_min -30
_diffrn_reflns_number 25083
_diffrn_reflns_theta_full 23.26
_diffrn_reflns_theta_max 23.26
_diffrn_reflns_theta_min 1.90
_exptl_absorpt_coefficient_mu 0.931
_exptl_absorpt_correction_T_max 1.000000
_exptl_absorpt_correction_T_min 0.774110
_exptl_absorpt_correction_type sadabs
_exptl_crystal_colour yellow
_exptl_crystal_density_diffrn 1.530
_exptl_crystal_density_method 'not measured'
_exptl_crystal_description prism
_exptl_crystal_F_000 2832
_exptl_crystal_size_max .15
_exptl_crystal_size_mid .2
_exptl_crystal_size_min .2
_refine_diff_density_max 0.338
_refine_diff_density_min -0.331
_refine_diff_density_rms 0.075
_refine_ls_extinction_coef 0.00105(5)
_refine_ls_extinction_expression Fc^*^=kFc[1+0.001xFc^2^\l^3^/sin(2\q)]^-1/4^
_refine_ls_extinction_method SHELXL
_refine_ls_goodness_of_fit_ref 1.000
_refine_ls_hydrogen_treatment mixed
_refine_ls_matrix_type full
_refine_ls_number_parameters 704
_refine_ls_number_reflns 8637
_refine_ls_number_restraints 0
_refine_ls_restrained_S_all 1.000
_refine_ls_R_factor_all 0.0909
_refine_ls_R_factor_gt 0.0449
_refine_ls_shift/su_max 0.015
_refine_ls_shift/su_mean 0.002
_refine_ls_structure_factor_coef Fsqd
_refine_ls_weighting_details 'calc w=1/[\s^2^(Fo^2^)+(0.0195P)^2^+3.6920P] where P=(Fo^2^+2Fc^2^)/3'
_refine_ls_weighting_scheme calc
_refine_ls_wR_factor_gt 0.0728
_refine_ls_wR_factor_ref 0.0872
_reflns_number_gt 5675
_reflns_number_total 8637
_reflns_threshold_expression >2sigma(I)
_cod_data_source_file b107072j.txt
_cod_data_source_block 9
_cod_depositor_comments
;
The following automatic conversions were performed:
'_symmetry_cell_setting' value 'Monoclinic' changed to 'monoclinic'
according to '/home/saulius/struct/CIF-dictionaries/cif_core.dic'
dictionary named 'cif_core.dic' version 2.4.1 from 2010-06-29.

Automatic conversion script
Id: cif_fix_enum 1527 2010-12-29 10:47:43Z saulius 
;
_cod_original_cell_volume 6057.3(2)
_cod_original_sg_symbol_H-M P2(1)/n
_cod_database_code 7011053

loop_
_symmetry_equiv_pos_as_xyz
'x, y, z'
'-x+1/2, y+1/2, -z+1/2'
'-x, -y, -z'
'x-1/2, -y-1/2, z-1/2'

loop_
_atom_site_label
_atom_site_type_symbol
_atom_site_fract_x
_atom_site_fract_y
_atom_site_fract_z
_atom_site_U_iso_or_equiv
_atom_site_adp_type
_atom_site_occupancy
_atom_site_symmetry_multiplicity
_atom_site_calc_flag
_atom_site_refinement_flags
_atom_site_disorder_assembly
_atom_site_disorder_group
Pd1 Pd 0.961416(19) 0.62972(5) 0.720890(13) 0.03974(14) Uani 1 1 d . . .
Cl1 Cl 0.97168(7) 0.4595(2) 0.66705(5) 0.0650(5) Uani 1 1 d . . .
Cl2 Cl 0.85289(6) 0.64174(19) 0.69419(5) 0.0596(4) Uani 1 1 d . . .
P1 P 0.95771(7) 0.78278(18) 0.77437(4) 0.0408(4) Uani 1 1 d . . .
O1 O 0.91236(16) 0.7397(4) 0.80393(11) 0.0485(10) Uani 1 1 d . . .
C1 C 0.9228(2) 0.5995(7) 0.82666(18) 0.0447(15) Uani 1 1 d . . .
C2 C 0.9521(3) 0.6048(8) 0.87054(18) 0.0562(17) Uani 1 1 d . . .
H2A H 0.9623 0.6968 0.8850 0.067 Uiso 1 1 calc R . .
C3 C 0.9657(3) 0.4669(8) 0.89228(19) 0.0608(18) Uani 1 1 d . . .
H3A H 0.9859 0.4663 0.9217 0.073 Uiso 1 1 calc R . .
C4 C 0.9499(3) 0.3332(8) 0.8710(2) 0.0664(19) Uani 1 1 d . . .
H4A H 0.9593 0.2421 0.8860 0.080 Uiso 1 1 calc R . .
C5 C 0.9201(3) 0.3315(8) 0.8271(2) 0.072(2) Uani 1 1 d . . .
H5A H 0.9095 0.2395 0.8128 0.086 Uiso 1 1 calc R . .
C6 C 0.9062(3) 0.4658(8) 0.80484(19) 0.0532(16) Uani 1 1 d . . .
H6A H 0.8858 0.4659 0.7754 0.064 Uiso 1 1 calc R . .
O7 O 0.93812(16) 0.9538(4) 0.76372(11) 0.0494(10) Uani 1 1 d . . .
C7 C 0.8809(3) 1.0196(7) 0.74154(18) 0.0474(15) Uani 1 1 d . . .
C8 C 0.8247(3) 0.9630(8) 0.7439(2) 0.0653(18) Uani 1 1 d . . .
H8A H 0.8226 0.8743 0.7592 0.078 Uiso 1 1 calc R . .
C9 C 0.7707(3) 1.0413(10) 0.7227(2) 0.084(2) Uani 1 1 d . . .
H9A H 0.7319 1.0044 0.7236 0.101 Uiso 1 1 calc R . .
C10 C 0.7748(4) 1.1727(10) 0.7007(2) 0.092(3) Uani 1 1 d . . .
H10A H 0.7389 1.2265 0.6874 0.111 Uiso 1 1 calc R . .
C11 C 0.8310(4) 1.2245(9) 0.6983(2) 0.090(3) Uani 1 1 d . . .
H11A H 0.8332 1.3115 0.6824 0.107 Uiso 1 1 calc R . .
C12 C 0.8845(3) 1.1496(7) 0.71919(18) 0.0607(18) Uani 1 1 d . . .
H12A H 0.9230 1.1872 0.7181 0.073 Uiso 1 1 calc R . .
N1 N 1.02965(19) 0.8063(5) 0.80518(13) 0.0438(12) Uani 1 1 d . . .
C13 C 1.0492(3) 0.9267(7) 0.83788(18) 0.0620(18) Uani 1 1 d . . .
H13A H 1.0748 0.8823 0.8644 0.074 Uiso 1 1 calc R . .
H13B H 1.0125 0.9698 0.8442 0.074 Uiso 1 1 calc R . .
C14 C 1.0848(3) 1.0502(8) 0.8238(2) 0.095(2) Uani 1 1 d . . .
H14A H 1.0965 1.1249 0.8464 0.142 Uiso 1 1 calc R . .
H14B H 1.0593 1.0968 0.7980 0.142 Uiso 1 1 calc R . .
H14C H 1.1215 1.0087 0.8180 0.142 Uiso 1 1 calc R . .
N2 N 1.07673(19) 0.6978(5) 0.80314(13) 0.0445(12) Uani 1 1 d . . .
C27 C 1.0812(3) 0.5702(8) 0.83641(18) 0.071(2) Uani 1 1 d . . .
H27A H 1.0707 0.6114 0.8616 0.085 Uiso 1 1 calc R . .
H27B H 1.0505 0.4931 0.8240 0.085 Uiso 1 1 calc R . .
C28 C 1.1423(3) 0.4985(8) 0.8504(2) 0.085(2) Uani 1 1 d . . .
H28A H 1.1416 0.4205 0.8712 0.127 Uiso 1 1 calc R . .
H28B H 1.1730 0.5733 0.8634 0.127 Uiso 1 1 calc R . .
H28C H 1.1527 0.4545 0.8258 0.127 Uiso 1 1 calc R . .
P2 P 1.06198(7) 0.64803(18) 0.75060(5) 0.0413(4) Uani 1 1 d . . .
O15 O 1.09557(16) 0.7801(4) 0.73211(11) 0.0505(10) Uani 1 1 d . . .
C15 C 1.0703(3) 0.8456(7) 0.69068(18) 0.0463(15) Uani 1 1 d . . .
C16 C 1.0462(3) 0.9858(8) 0.6878(2) 0.071(2) Uani 1 1 d . . .
H16A H 1.0442 1.0381 0.7127 0.085 Uiso 1 1 calc R . .
C17 C 1.0242(3) 1.0522(8) 0.6470(3) 0.081(2) Uani 1 1 d . . .
H17A H 1.0075 1.1495 0.6443 0.098 Uiso 1 1 calc R . .
C18 C 1.0273(3) 0.9740(9) 0.6113(2) 0.081(2) Uani 1 1 d . . .
H18A H 1.0129 1.0183 0.5841 0.097 Uiso 1 1 calc R . .
C19 C 1.0512(3) 0.8326(9) 0.6149(2) 0.082(2) Uani 1 1 d . . .
H19A H 1.0527 0.7795 0.5901 0.098 Uiso 1 1 calc R . .
C20 C 1.0736(3) 0.7655(7) 0.6552(2) 0.0623(18) Uani 1 1 d . . .
H20A H 1.0903 0.6681 0.6579 0.075 Uiso 1 1 calc R . .
O21 O 1.10252(17) 0.5012(4) 0.75281(12) 0.0573(11) Uani 1 1 d . . .
C21 C 1.1519(3) 0.4774(7) 0.73331(18) 0.0488(16) Uani 1 1 d . . .
C22 C 1.1416(3) 0.3832(8) 0.6990(2) 0.076(2) Uani 1 1 d . . .
H22A H 1.1027 0.3392 0.6877 0.091 Uiso 1 1 calc R . .
C23 C 1.1907(4) 0.3529(10) 0.6808(2) 0.097(3) Uani 1 1 d . . .
H23A H 1.1849 0.2872 0.6573 0.116 Uiso 1 1 calc R . .
C24 C 1.2454(5) 0.4180(11) 0.6971(3) 0.099(3) Uani 1 1 d . . .
H24A H 1.2776 0.3984 0.6844 0.119 Uiso 1 1 calc R . .
C25 C 1.2562(3) 0.5129(10) 0.7319(3) 0.093(3) Uani 1 1 d . . .
H25A H 1.2954 0.5553 0.7433 0.112 Uiso 1 1 calc R . .
C26 C 1.2077(3) 0.5451(8) 0.7498(2) 0.074(2) Uani 1 1 d . . .
H26A H 1.2134 0.6123 0.7730 0.089 Uiso 1 1 calc R . .
Pd2 Pd 0.710702(19) 0.78292(5) 0.472177(13) 0.03796(14) Uani 1 1 d . . .
Cl3 Cl 0.71567(7) 0.65089(19) 0.40975(5) 0.0637(5) Uani 1 1 d . . .
Cl4 Cl 0.60116(6) 0.78979(18) 0.45289(4) 0.0525(4) Uani 1 1 d . . .
P3 P 0.71612(7) 0.90616(16) 0.53304(4) 0.0388(4) Uani 1 1 d . . .
O31 O 0.70586(15) 1.0843(4) 0.52779(11) 0.0447(10) Uani 1 1 d . . .
C31 C 0.6513(3) 1.1654(6) 0.50744(17) 0.0423(14) Uani 1 1 d . . .
C32 C 0.5948(3) 1.1344(7) 0.51588(18) 0.0537(16) Uani 1 1 d . . .
H32A H 0.5906 1.0541 0.5338 0.064 Uiso 1 1 calc R . .
C33 C 0.5447(3) 1.2267(8) 0.4969(2) 0.0659(19) Uani 1 1 d . . .
H33A H 0.5064 1.2077 0.5024 0.079 Uiso 1 1 calc R . .
C34 C 0.5495(3) 1.3431(8) 0.4708(2) 0.067(2) Uani 1 1 d . . .
H34A H 0.5152 1.4038 0.4584 0.081 Uiso 1 1 calc R . .
C35 C 0.6061(4) 1.3705(8) 0.4628(2) 0.073(2) Uani 1 1 d . . .
H35A H 0.6102 1.4510 0.4450 0.087 Uiso 1 1 calc R . .
C36 C 0.6569(3) 1.2799(7) 0.4810(2) 0.0616(18) Uani 1 1 d . . .
H36A H 0.6948 1.2979 0.4749 0.074 Uiso 1 1 calc R . .
O37 O 0.67059(15) 0.8731(4) 0.56272(11) 0.0448(9) Uani 1 1 d . . .
C37 C 0.6683(2) 0.7329(6) 0.58331(17) 0.0409(14) Uani 1 1 d . . .
C38 C 0.7003(3) 0.7204(7) 0.62597(18) 0.0567(17) Uani 1 1 d . . .
H38A H 0.7251 0.7996 0.6402 0.068 Uiso 1 1 calc R . .
C39 C 0.6948(3) 0.5867(9) 0.6477(2) 0.074(2) Uani 1 1 d . . .
H39A H 0.7166 0.5745 0.6766 0.089 Uiso 1 1 calc R . .
C40 C 0.6571(3) 0.4729(8) 0.6261(2) 0.074(2) Uani 1 1 d . . .
H40A H 0.6526 0.3843 0.6408 0.089 Uiso 1 1 calc R . .
C41 C 0.6259(3) 0.4879(7) 0.5831(2) 0.0655(18) Uani 1 1 d . . .
H41A H 0.6012 0.4088 0.5687 0.079 Uiso 1 1 calc R . .
C42 C 0.6310(3) 0.6202(7) 0.56141(18) 0.0526(16) Uani 1 1 d . . .
H42A H 0.6096 0.6322 0.5324 0.063 Uiso 1 1 calc R . .
N3 N 0.7886(2) 0.8936(5) 0.56441(13) 0.0440(12) Uani 1 1 d . . .
C43 C 0.8148(3) 0.9965(7) 0.60094(17) 0.0565(17) Uani 1 1 d . . .
H43A H 0.8389 0.9375 0.6253 0.068 Uiso 1 1 calc R . .
H43B H 0.7810 1.0445 0.6097 0.068 Uiso 1 1 calc R . .
C44 C 0.8559(3) 1.1177(7) 0.5901(2) 0.076(2) Uani 1 1 d . . .
H44A H 0.8720 1.1810 0.6150 0.115 Uiso 1 1 calc R . .
H44B H 0.8321 1.1785 0.5666 0.115 Uiso 1 1 calc R . .
H44C H 0.8899 1.0710 0.5818 0.115 Uiso 1 1 calc R . .
N4 N 0.83345(19) 0.8060(5) 0.55005(13) 0.0420(11) Uani 1 1 d . . .
C57 C 0.8546(3) 0.6662(7) 0.57644(19) 0.0644(19) Uani 1 1 d . . .
H57A H 0.8655 0.6941 0.6068 0.077 Uiso 1 1 calc R . .
H57B H 0.8923 0.6295 0.5701 0.077 Uiso 1 1 calc R . .
C58 C 0.8085(3) 0.5381(7) 0.5695(2) 0.082(2) Uani 1 1 d . . .
H58A H 0.8262 0.4542 0.5878 0.123 Uiso 1 1 calc R . .
H58B H 0.7983 0.5066 0.5397 0.123 Uiso 1 1 calc R . .
H58C H 0.7713 0.5716 0.5765 0.123 Uiso 1 1 calc R . .
P4 P 0.81242(6) 0.79977(17) 0.49618(4) 0.0396(4) Uani 1 1 d . . .
O45 O 0.84179(16) 0.9528(4) 0.48488(11) 0.0472(10) Uani 1 1 d . . .
C45 C 0.8193(3) 1.0392(7) 0.4469(2) 0.0522(16) Uani 1 1 d . . .
C46 C 0.8049(3) 1.1863(8) 0.4515(3) 0.083(2) Uani 1 1 d . . .
H46A H 0.8083 1.2263 0.4789 0.099 Uiso 1 1 calc R . .
C47 C 0.7851(5) 1.2763(12) 0.4153(4) 0.131(5) Uani 1 1 d . . .
H47A H 0.7734 1.3767 0.4178 0.158 Uiso 1 1 calc R . .
C48 C 0.7829(4) 1.2159(15) 0.3764(4) 0.135(5) Uani 1 1 d . . .
H48A H 0.7705 1.2770 0.3519 0.162 Uiso 1 1 calc R . .
C49 C 0.7984(4) 1.0683(12) 0.3715(3) 0.110(3) Uani 1 1 d . . .
H49A H 0.7961 1.0295 0.3442 0.132 Uiso 1 1 calc R . .
C50 C 0.8174(3) 0.9775(8) 0.4077(2) 0.075(2) Uani 1 1 d . . .
H50A H 0.8287 0.8768 0.4053 0.090 Uiso 1 1 calc R . .
O51 O 0.85216(16) 0.6660(4) 0.48533(12) 0.0509(10) Uani 1 1 d . . .
C51 C 0.9097(3) 0.6732(6) 0.47473(17) 0.0425(15) Uani 1 1 d . . .
C52 C 0.9140(3) 0.5923(7) 0.4396(2) 0.0670(19) Uani 1 1 d . . .
H52A H 0.8800 0.5392 0.4228 0.080 Uiso 1 1 calc R . .
C53 C 0.9708(5) 0.5914(8) 0.4296(3) 0.089(3) Uani 1 1 d . . .
H53A H 0.9753 0.5359 0.4060 0.107 Uiso 1 1 calc R . .
C54 C 1.0193(4) 0.6706(10) 0.4540(3) 0.090(3) Uani 1 1 d . . .
H54A H 1.0568 0.6717 0.4466 0.108 Uiso 1 1 calc R . .
C55 C 1.0142(3) 0.7489(9) 0.4894(2) 0.081(2) Uani 1 1 d . . .
H55A H 1.0482 0.8016 0.5064 0.097 Uiso 1 1 calc R . .
C56 C 0.9584(3) 0.7498(8) 0.5000(2) 0.070(2) Uani 1 1 d . . .
H56A H 0.9544 0.8024 0.5243 0.084 Uiso 1 1 calc R . .

loop_
_atom_site_aniso_label
_atom_site_aniso_U_11
_atom_site_aniso_U_22
_atom_site_aniso_U_33
_atom_site_aniso_U_23
_atom_site_aniso_U_13
_atom_site_aniso_U_12
Pd1 0.0408(3) 0.0454(3) 0.0317(2) -0.0023(2) 0.00738(19) -0.0012(2)
Cl1 0.0628(11) 0.0783(12) 0.0554(10) -0.0271(9) 0.0186(8) -0.0060(9)
Cl2 0.0406(9) 0.0810(12) 0.0504(9) -0.0062(9) 0.0003(7) 0.0010(8)
P1 0.0385(9) 0.0440(10) 0.0374(9) 0.0017(7) 0.0061(7) 0.0071(8)
O1 0.049(3) 0.057(3) 0.043(2) 0.0030(19) 0.0174(19) 0.0135(19)
C1 0.033(3) 0.066(5) 0.040(4) 0.003(3) 0.018(3) 0.006(3)
C2 0.061(4) 0.069(5) 0.042(4) 0.002(3) 0.020(3) 0.005(4)
C3 0.063(4) 0.078(6) 0.041(4) 0.003(4) 0.015(3) 0.000(4)
C4 0.073(5) 0.063(5) 0.067(5) 0.013(4) 0.025(4) -0.001(4)
C5 0.096(6) 0.058(5) 0.062(5) -0.002(4) 0.024(4) -0.026(4)
C6 0.054(4) 0.062(5) 0.043(4) -0.003(4) 0.013(3) -0.008(3)
O7 0.043(2) 0.040(2) 0.058(2) 0.003(2) 0.0005(19) 0.0096(19)
C7 0.051(4) 0.043(4) 0.044(4) -0.006(3) 0.006(3) 0.020(3)
C8 0.055(4) 0.067(5) 0.074(5) 0.013(4) 0.018(4) 0.018(4)
C9 0.053(5) 0.110(7) 0.083(5) -0.003(5) 0.007(4) 0.027(5)
C10 0.106(7) 0.093(7) 0.063(5) 0.009(5) -0.003(5) 0.066(6)
C11 0.127(8) 0.068(6) 0.064(5) 0.005(4) 0.009(6) 0.041(6)
C12 0.078(5) 0.045(4) 0.053(4) -0.001(3) 0.006(4) 0.011(4)
N1 0.041(3) 0.047(3) 0.038(3) -0.012(2) 0.002(2) 0.007(2)
C13 0.058(4) 0.067(5) 0.053(4) -0.020(4) 0.000(3) 0.008(4)
C14 0.095(6) 0.079(6) 0.107(6) -0.029(5) 0.020(5) -0.023(5)
N2 0.044(3) 0.049(3) 0.039(3) 0.001(2) 0.008(2) 0.015(2)
C27 0.067(5) 0.106(6) 0.037(4) 0.011(4) 0.007(3) 0.030(4)
C28 0.084(5) 0.093(6) 0.070(5) 0.005(4) 0.007(4) 0.029(5)
P2 0.0401(9) 0.0459(10) 0.0374(9) -0.0002(7) 0.0094(7) 0.0041(7)
O15 0.042(2) 0.056(3) 0.051(2) 0.005(2) 0.0072(19) -0.006(2)
C15 0.048(4) 0.047(4) 0.043(4) 0.002(3) 0.010(3) -0.006(3)
C16 0.080(5) 0.061(5) 0.067(5) -0.010(4) 0.011(4) 0.013(4)
C17 0.086(6) 0.056(5) 0.091(6) 0.013(5) 0.004(5) 0.012(4)
C18 0.096(6) 0.067(6) 0.067(5) 0.018(5) 0.001(4) -0.001(5)
C19 0.117(7) 0.073(6) 0.056(5) 0.003(4) 0.023(4) 0.003(5)
C20 0.082(5) 0.047(4) 0.059(4) 0.009(4) 0.022(4) 0.011(3)
O21 0.058(3) 0.053(3) 0.065(3) 0.003(2) 0.024(2) 0.017(2)
C21 0.054(4) 0.055(4) 0.037(4) 0.001(3) 0.012(3) 0.019(3)
C22 0.069(5) 0.077(5) 0.072(5) -0.020(4) 0.002(4) 0.031(4)
C23 0.116(7) 0.111(8) 0.060(5) -0.032(5) 0.018(5) 0.042(6)
C24 0.119(8) 0.114(9) 0.085(7) 0.027(6) 0.063(6) 0.053(7)
C25 0.056(5) 0.101(7) 0.129(8) 0.023(6) 0.036(5) 0.014(5)
C26 0.057(5) 0.087(6) 0.073(5) -0.017(4) 0.008(4) 0.013(4)
Pd2 0.0404(3) 0.0382(3) 0.0338(2) 0.0008(2) 0.0076(2) 0.0038(2)
Cl3 0.0680(11) 0.0721(12) 0.0492(9) -0.0188(8) 0.0126(8) 0.0105(9)
Cl4 0.0406(9) 0.0659(11) 0.0460(9) 0.0013(8) 0.0033(7) 0.0046(8)
P3 0.0422(9) 0.0362(10) 0.0389(9) 0.0009(7) 0.0128(7) 0.0036(7)
O31 0.038(2) 0.036(2) 0.060(2) -0.0020(19) 0.0131(19) 0.0035(18)
C31 0.047(4) 0.032(4) 0.048(4) 0.000(3) 0.012(3) 0.009(3)
C32 0.051(4) 0.043(4) 0.069(4) 0.010(3) 0.020(3) 0.010(3)
C33 0.048(4) 0.058(5) 0.091(5) -0.004(4) 0.018(4) 0.005(4)
C34 0.064(5) 0.045(5) 0.078(5) -0.010(4) -0.008(4) 0.016(4)
C35 0.088(6) 0.055(5) 0.069(5) 0.019(4) 0.011(4) 0.011(4)
C36 0.059(4) 0.052(4) 0.075(5) 0.013(4) 0.020(4) 0.012(4)
O37 0.049(2) 0.041(2) 0.050(2) 0.002(2) 0.0232(19) 0.0024(19)
C37 0.040(4) 0.042(4) 0.042(4) 0.008(3) 0.013(3) 0.003(3)
C38 0.048(4) 0.078(5) 0.041(4) 0.009(3) 0.007(3) -0.019(3)
C39 0.049(4) 0.112(7) 0.051(4) 0.040(4) -0.004(3) -0.003(4)
C40 0.060(5) 0.072(5) 0.086(6) 0.039(4) 0.012(4) 0.000(4)
C41 0.073(5) 0.048(5) 0.071(5) 0.000(4) 0.011(4) -0.007(4)
C42 0.053(4) 0.055(4) 0.046(4) 0.003(3) 0.006(3) 0.002(3)
N3 0.048(3) 0.045(3) 0.039(3) -0.005(2) 0.011(2) 0.006(2)
C43 0.059(4) 0.057(4) 0.047(4) -0.019(3) 0.003(3) 0.000(3)
C44 0.078(5) 0.074(5) 0.075(5) -0.029(4) 0.018(4) -0.016(4)
N4 0.043(3) 0.041(3) 0.042(3) 0.002(2) 0.010(2) 0.011(2)
C57 0.074(5) 0.065(5) 0.052(4) 0.021(4) 0.013(3) 0.032(4)
C58 0.110(6) 0.047(5) 0.102(6) 0.025(4) 0.051(5) 0.021(4)
P4 0.0388(9) 0.0394(9) 0.0404(9) -0.0006(7) 0.0103(7) 0.0036(7)
O45 0.049(2) 0.044(2) 0.049(2) 0.003(2) 0.0141(19) -0.004(2)
C45 0.045(4) 0.045(4) 0.067(5) 0.019(4) 0.017(3) -0.006(3)
C46 0.079(5) 0.047(5) 0.130(7) 0.018(5) 0.042(5) 0.014(4)
C47 0.089(7) 0.079(8) 0.239(14) 0.066(10) 0.065(10) 0.032(6)
C48 0.076(7) 0.133(12) 0.184(12) 0.116(11) 0.013(8) 0.001(7)
C49 0.112(7) 0.116(8) 0.087(6) 0.041(6) 0.001(5) -0.032(6)
C50 0.092(6) 0.066(5) 0.061(5) 0.019(4) 0.009(4) -0.014(4)
O51 0.045(2) 0.044(3) 0.070(3) -0.008(2) 0.025(2) 0.0066(19)
C51 0.046(4) 0.050(4) 0.034(3) 0.007(3) 0.015(3) 0.013(3)
C52 0.079(5) 0.065(5) 0.064(5) -0.013(4) 0.031(4) -0.007(4)
C53 0.142(8) 0.053(5) 0.102(7) 0.007(4) 0.082(6) 0.009(5)
C54 0.076(6) 0.072(7) 0.145(9) 0.041(6) 0.069(6) 0.025(5)
C55 0.052(5) 0.106(7) 0.079(6) 0.016(5) 0.006(4) 0.003(4)
C56 0.044(4) 0.114(7) 0.052(4) -0.002(4) 0.010(4) 0.005(4)

loop_
_atom_type_symbol
_atom_type_description
_atom_type_scat_dispersion_real
_atom_type_scat_dispersion_imag
_atom_type_scat_source
C C 0.0033 0.0016 'International Tables Vol C Tables 4.2.6.8 and 6.1.1.4'
H H 0.0000 0.0000 'International Tables Vol C Tables 4.2.6.8 and 6.1.1.4'
N N 0.0061 0.0033 'International Tables Vol C Tables 4.2.6.8 and 6.1.1.4'
O O 0.0106 0.0060 'International Tables Vol C Tables 4.2.6.8 and 6.1.1.4'
P P 0.1023 0.0942 'International Tables Vol C Tables 4.2.6.8 and 6.1.1.4'
Cl Cl 0.1484 0.1585 'International Tables Vol C Tables 4.2.6.8 and 6.1.1.4'
Pd Pd -0.9988 1.0072 'International Tables Vol C Tables 4.2.6.8 and 6.1.1.4'

loop_
_geom_angle_atom_site_label_1
_geom_angle_atom_site_label_2
_geom_angle_atom_site_label_3
_geom_angle
_geom_angle_site_symmetry_1
_geom_angle_site_symmetry_3
_geom_angle_publ_flag
P2 Pd1 P1 82.24(5) . . ?
P2 Pd1 Cl1 94.35(6) . . ?
P1 Pd1 Cl1 176.04(6) . . ?
P2 Pd1 Cl2 172.02(6) . . ?
P1 Pd1 Cl2 90.30(5) . . ?
Cl1 Pd1 Cl2 93.20(6) . . ?
O7 P1 O1 99.9(2) . . ?
O7 P1 N1 100.2(2) . . ?
O1 P1 N1 109.9(2) . . ?
O7 P1 Pd1 118.83(15) . . ?
O1 P1 Pd1 118.47(16) . . ?
N1 P1 Pd1 107.95(16) . . ?
C1 O1 P1 117.7(3) . . ?
C6 C1 C2 122.5(6) . . ?
C6 C1 O1 120.1(5) . . ?
C2 C1 O1 117.4(6) . . ?
C1 C2 C3 117.4(6) . . ?
C4 C3 C2 120.8(6) . . ?
C3 C4 C5 120.6(6) . . ?
C4 C5 C6 119.9(6) . . ?
C1 C6 C5 118.9(6) . . ?
C7 O7 P1 131.4(4) . . ?
C12 C7 C8 121.2(6) . . ?
C12 C7 O7 115.9(6) . . ?
C8 C7 O7 122.7(6) . . ?
C7 C8 C9 118.5(7) . . ?
C10 C9 C8 119.9(7) . . ?
C11 C10 C9 120.3(8) . . ?
C10 C11 C12 120.5(8) . . ?
C7 C12 C11 119.6(7) . . ?
N2 N1 C13 115.6(4) . . ?
N2 N1 P1 119.5(3) . . ?
C13 N1 P1 124.7(4) . . ?
N1 C13 C14 113.1(5) . . ?
N1 N2 C27 111.6(4) . . ?
N1 N2 P2 105.7(3) . . ?
C27 N2 P2 117.6(4) . . ?
C28 C27 N2 114.3(5) . . ?
O21 P2 O15 107.3(2) . . ?
O21 P2 N2 102.4(2) . . ?
O15 P2 N2 101.5(2) . . ?
O21 P2 Pd1 117.91(17) . . ?
O15 P2 Pd1 115.02(15) . . ?
N2 P2 Pd1 110.79(16) . . ?
C15 O15 P2 122.8(3) . . ?
C16 C15 C20 122.3(6) . . ?
C16 C15 O15 119.3(6) . . ?
C20 C15 O15 118.4(6) . . ?
C15 C16 C17 118.8(6) . . ?
C18 C17 C16 119.6(7) . . ?
C19 C18 C17 120.6(7) . . ?
C18 C19 C20 120.5(7) . . ?
C15 C20 C19 118.2(6) . . ?
C21 O21 P2 127.4(4) . . ?
C22 C21 C26 121.8(6) . . ?
C22 C21 O21 117.9(6) . . ?
C26 C21 O21 120.2(5) . . ?
C21 C22 C23 118.6(7) . . ?
C24 C23 C22 119.7(7) . . ?
C23 C24 C25 122.0(8) . . ?
C24 C25 C26 118.8(8) . . ?
C21 C26 C25 119.1(7) . . ?
P4 Pd2 P3 81.46(5) . . ?
P4 Pd2 Cl3 92.92(6) . . ?
P3 Pd2 Cl3 174.36(6) . . ?
P4 Pd2 Cl4 172.60(6) . . ?
P3 Pd2 Cl4 91.46(5) . . ?
Cl3 Pd2 Cl4 94.17(5) . . ?
O31 P3 O37 98.44(19) . . ?
O31 P3 N3 102.6(2) . . ?
O37 P3 N3 107.4(2) . . ?
O31 P3 Pd2 114.85(14) . . ?
O37 P3 Pd2 123.07(15) . . ?
N3 P3 Pd2 108.34(16) . . ?
C31 O31 P3 129.2(3) . . ?
C36 C31 C32 120.9(6) . . ?
C36 C31 O31 117.2(5) . . ?
C32 C31 O31 121.8(5) . . ?
C33 C32 C31 117.9(6) . . ?
C34 C33 C32 122.0(6) . . ?
C33 C34 C35 118.8(6) . . ?
C36 C35 C34 120.6(6) . . ?
C31 C36 C35 119.7(6) . . ?
C37 O37 P3 123.3(3) . . ?
C42 C37 C38 122.6(6) . . ?
C42 C37 O37 119.5(5) . . ?
C38 C37 O37 117.7(5) . . ?
C37 C38 C39 118.5(6) . . ?
C40 C39 C38 119.5(6) . . ?
C41 C40 C39 120.8(6) . . ?
C40 C41 C42 120.0(6) . . ?
C37 C42 C41 118.6(6) . . ?
N4 N3 C43 115.2(4) . . ?
N4 N3 P3 119.4(3) . . ?
C43 N3 P3 123.6(4) . . ?
N3 C43 C44 112.9(5) . . ?
N3 N4 C57 113.8(4) . . ?
N3 N4 P4 109.0(3) . . ?
C57 N4 P4 121.2(4) . . ?
N4 C57 C58 115.8(5) . . ?
O51 P4 O45 107.2(2) . . ?
O51 P4 N4 103.7(2) . . ?
O45 P4 N4 101.0(2) . . ?
O51 P4 Pd2 117.61(16) . . ?
O45 P4 Pd2 115.44(15) . . ?
N4 P4 Pd2 109.99(16) . . ?
C45 O45 P4 125.8(3) . . ?
C50 C45 C46 122.3(7) . . ?
C50 C45 O45 119.9(6) . . ?
C46 C45 O45 117.6(7) . . ?
C45 C46 C47 119.6(9) . . ?
C48 C47 C46 118.4(11) . . ?
C47 C48 C49 122.3(11) . . ?
C48 C49 C50 119.3(10) . . ?
C45 C50 C49 118.1(8) . . ?
C51 O51 P4 128.5(3) . . ?
C52 C51 C56 122.4(6) . . ?
C52 C51 O51 116.5(6) . . ?
C56 C51 O51 120.9(5) . . ?
C51 C52 C53 117.9(7) . . ?
C54 C53 C52 120.2(7) . . ?
C53 C54 C55 120.9(7) . . ?
C54 C55 C56 119.6(7) . . ?
C51 C56 C55 119.0(7) . . ?

loop_
_geom_bond_atom_site_label_1
_geom_bond_atom_site_label_2
_geom_bond_distance
_geom_bond_site_symmetry_2
_geom_bond_publ_flag
Pd1 P2 2.1926(15) . ?
Pd1 P1 2.1992(15) . ?
Pd1 Cl1 2.3425(15) . ?
Pd1 Cl2 2.3409(15) . ?
P1 O7 1.579(4) . ?
P1 O1 1.606(4) . ?
P1 N1 1.654(4) . ?
O1 C1 1.420(6) . ?
C1 C6 1.369(7) . ?
C1 C2 1.383(7) . ?
C2 C3 1.392(8) . ?
C3 C4 1.360(8) . ?
C4 C5 1.383(8) . ?
C5 C6 1.373(8) . ?
O7 C7 1.408(6) . ?
C7 C12 1.365(8) . ?
C7 C8 1.368(8) . ?
C8 C9 1.395(8) . ?
C9 C10 1.371(10) . ?
C10 C11 1.354(10) . ?
C11 C12 1.369(8) . ?
N1 N2 1.434(5) . ?
N1 C13 1.472(6) . ?
C13 C14 1.485(8) . ?
N2 C27 1.533(7) . ?
N2 P2 1.684(4) . ?
C27 C28 1.459(7) . ?
P2 O21 1.568(4) . ?
P2 O15 1.582(4) . ?
O15 C15 1.417(6) . ?
C15 C16 1.340(8) . ?
C15 C20 1.355(7) . ?
C16 C17 1.396(8) . ?
C17 C18 1.351(9) . ?
C18 C19 1.348(9) . ?
C19 C20 1.387(8) . ?
O21 C21 1.419(6) . ?
C21 C22 1.347(8) . ?
C21 C26 1.353(8) . ?
C22 C23 1.397(9) . ?
C23 C24 1.322(10) . ?
C24 C25 1.361(10) . ?
C25 C26 1.384(8) . ?
Pd2 P4 2.1943(15) . ?
Pd2 P3 2.2065(15) . ?
Pd2 Cl3 2.3420(15) . ?
Pd2 Cl4 2.3526(14) . ?
P3 O31 1.587(4) . ?
P3 O37 1.593(3) . ?
P3 N3 1.662(4) . ?
O31 C31 1.410(6) . ?
C31 C36 1.345(7) . ?
C31 C32 1.385(7) . ?
C32 C33 1.382(8) . ?
C33 C34 1.346(8) . ?
C34 C35 1.374(8) . ?
C35 C36 1.378(8) . ?
O37 C37 1.407(6) . ?
C37 C42 1.362(7) . ?
C37 C38 1.365(7) . ?
C38 C39 1.390(8) . ?
C39 C40 1.370(9) . ?
C40 C41 1.372(8) . ?
C41 C42 1.378(8) . ?
N3 N4 1.432(5) . ?
N3 C43 1.471(6) . ?
C43 C44 1.507(8) . ?
N4 C57 1.496(6) . ?
N4 P4 1.663(4) . ?
C57 C58 1.503(8) . ?
P4 O51 1.568(4) . ?
P4 O45 1.582(4) . ?
O45 C45 1.409(6) . ?
C45 C50 1.360(8) . ?
C45 C46 1.352(8) . ?
C46 C47 1.374(11) . ?
C47 C48 1.347(13) . ?
C48 C49 1.364(13) . ?
C49 C50 1.377(9) . ?
O51 C51 1.414(6) . ?
C51 C52 1.356(7) . ?
C51 C56 1.348(8) . ?
C52 C53 1.386(9) . ?
C53 C54 1.346(10) . ?
C54 C55 1.358(9) . ?
C55 C56 1.373(8) . ?

loop_
_geom_torsion_atom_site_label_1
_geom_torsion_atom_site_label_2
_geom_torsion_atom_site_label_3
_geom_torsion_atom_site_label_4
_geom_torsion
_geom_torsion_site_symmetry_1
_geom_torsion_site_symmetry_2
_geom_torsion_site_symmetry_3
_geom_torsion_site_symmetry_4
_geom_torsion_publ_flag
P2 Pd1 P1 O7 108.79(17) . . . . ?
Cl1 Pd1 P1 O7 139.4(9) . . . . ?
Cl2 Pd1 P1 O7 -68.37(17) . . . . ?
P2 Pd1 P1 O1 -129.81(17) . . . . ?
Cl1 Pd1 P1 O1 -99.2(9) . . . . ?
Cl2 Pd1 P1 O1 53.02(17) . . . . ?
P2 Pd1 P1 N1 -4.17(18) . . . . ?
Cl1 Pd1 P1 N1 26.5(10) . . . . ?
Cl2 Pd1 P1 N1 178.67(18) . . . . ?
O7 P1 O1 C1 -169.5(4) . . . . ?
N1 P1 O1 C1 -64.8(4) . . . . ?
Pd1 P1 O1 C1 59.9(4) . . . . ?
P1 O1 C1 C6 -74.5(6) . . . . ?
P1 O1 C1 C2 103.1(5) . . . . ?
C6 C1 C2 C3 1.4(9) . . . . ?
O1 C1 C2 C3 -176.2(5) . . . . ?
C1 C2 C3 C4 -0.8(9) . . . . ?
C2 C3 C4 C5 0.1(10) . . . . ?
C3 C4 C5 C6 0.0(10) . . . . ?
C2 C1 C6 C5 -1.3(9) . . . . ?
O1 C1 C6 C5 176.2(5) . . . . ?
C4 C5 C6 C1 0.6(9) . . . . ?
O1 P1 O7 C7 -61.9(5) . . . . ?
N1 P1 O7 C7 -174.4(4) . . . . ?
Pd1 P1 O7 C7 68.4(5) . . . . ?
P1 O7 C7 C12 -148.1(4) . . . . ?
P1 O7 C7 C8 35.5(8) . . . . ?
C12 C7 C8 C9 0.1(9) . . . . ?
O7 C7 C8 C9 176.3(5) . . . . ?
C7 C8 C9 C10 -0.7(10) . . . . ?
C8 C9 C10 C11 1.9(12) . . . . ?
C9 C10 C11 C12 -2.5(12) . . . . ?
C8 C7 C12 C11 -0.6(9) . . . . ?
O7 C7 C12 C11 -177.1(5) . . . . ?
C10 C11 C12 C7 1.8(11) . . . . ?
O7 P1 N1 N2 -145.0(4) . . . . ?
O1 P1 N1 N2 110.5(4) . . . . ?
Pd1 P1 N1 N2 -20.1(4) . . . . ?
O7 P1 N1 C13 39.8(5) . . . . ?
O1 P1 N1 C13 -64.7(5) . . . . ?
Pd1 P1 N1 C13 164.8(4) . . . . ?
N2 N1 C13 C14 79.5(6) . . . . ?
P1 N1 C13 C14 -105.2(6) . . . . ?
C13 N1 N2 C27 84.7(6) . . . . ?
P1 N1 N2 C27 -90.9(5) . . . . ?
C13 N1 N2 P2 -146.4(4) . . . . ?
P1 N1 N2 P2 38.1(5) . . . . ?
N1 N2 C27 C28 -153.4(5) . . . . ?
P2 N2 C27 C28 84.3(6) . . . . ?
N1 N2 P2 O21 -165.3(3) . . . . ?
C27 N2 P2 O21 -40.0(4) . . . . ?
N1 N2 P2 O15 83.9(3) . . . . ?
C27 N2 P2 O15 -150.8(4) . . . . ?
N1 N2 P2 Pd1 -38.7(4) . . . . ?
C27 N2 P2 Pd1 86.6(4) . . . . ?
P1 Pd1 P2 O21 140.49(18) . . . . ?
Cl1 Pd1 P2 O21 -37.48(18) . . . . ?
Cl2 Pd1 P2 O21 161.4(4) . . . . ?
P1 Pd1 P2 O15 -91.23(17) . . . . ?
Cl1 Pd1 P2 O15 90.80(17) . . . . ?
Cl2 Pd1 P2 O15 -70.3(5) . . . . ?
P1 Pd1 P2 N2 23.07(19) . . . . ?
Cl1 Pd1 P2 N2 -154.90(19) . . . . ?
Cl2 Pd1 P2 N2 44.0(5) . . . . ?
O21 P2 O15 C15 111.5(4) . . . . ?
N2 P2 O15 C15 -141.5(4) . . . . ?
Pd1 P2 O15 C15 -21.8(5) . . . . ?
P2 O15 C15 C16 107.2(6) . . . . ?
P2 O15 C15 C20 -75.2(6) . . . . ?
C20 C15 C16 C17 -0.6(10) . . . . ?
O15 C15 C16 C17 177.0(5) . . . . ?
C15 C16 C17 C18 0.3(11) . . . . ?
C16 C17 C18 C19 0.4(12) . . . . ?
C17 C18 C19 C20 -0.7(12) . . . . ?
C16 C15 C20 C19 0.2(10) . . . . ?
O15 C15 C20 C19 -177.3(5) . . . . ?
C18 C19 C20 C15 0.4(11) . . . . ?
O15 P2 O21 C21 -13.2(5) . . . . ?
N2 P2 O21 C21 -119.5(5) . . . . ?
Pd1 P2 O21 C21 118.7(4) . . . . ?
P2 O21 C21 C22 -108.0(6) . . . . ?
P2 O21 C21 C26 73.7(7) . . . . ?
C26 C21 C22 C23 1.3(10) . . . . ?
O21 C21 C22 C23 -176.9(6) . . . . ?
C21 C22 C23 C24 -0.8(12) . . . . ?
C22 C23 C24 C25 1.1(14) . . . . ?
C23 C24 C25 C26 -1.8(13) . . . . ?
C22 C21 C26 C25 -2.1(10) . . . . ?
O21 C21 C26 C25 176.2(6) . . . . ?
C24 C25 C26 C21 2.2(11) . . . . ?
P4 Pd2 P3 O31 98.88(16) . . . . ?
Cl3 Pd2 P3 O31 103.2(6) . . . . ?
Cl4 Pd2 P3 O31 -78.96(16) . . . . ?
P4 Pd2 P3 O37 -141.46(18) . . . . ?
Cl3 Pd2 P3 O37 -137.1(6) . . . . ?
Cl4 Pd2 P3 O37 40.69(18) . . . . ?
P4 Pd2 P3 N3 -15.18(17) . . . . ?
Cl3 Pd2 P3 N3 -10.9(7) . . . . ?
Cl4 Pd2 P3 N3 166.98(17) . . . . ?
O37 P3 O31 C31 -64.3(4) . . . . ?
N3 P3 O31 C31 -174.3(4) . . . . ?
Pd2 P3 O31 C31 68.3(4) . . . . ?
P3 O31 C31 C36 -134.6(5) . . . . ?
P3 O31 C31 C32 48.7(7) . . . . ?
C36 C31 C32 C33 -1.2(9) . . . . ?
O31 C31 C32 C33 175.4(5) . . . . ?
C31 C32 C33 C34 0.3(9) . . . . ?
C32 C33 C34 C35 0.1(10) . . . . ?
C33 C34 C35 C36 0.4(10) . . . . ?
C32 C31 C36 C35 1.7(9) . . . . ?
O31 C31 C36 C35 -175.0(5) . . . . ?
C34 C35 C36 C31 -1.4(10) . . . . ?
O31 P3 O37 C37 -169.8(4) . . . . ?
N3 P3 O37 C37 -63.6(4) . . . . ?
Pd2 P3 O37 C37 63.1(4) . . . . ?
P3 O37 C37 C42 -86.3(6) . . . . ?
P3 O37 C37 C38 98.7(5) . . . . ?
C42 C37 C38 C39 0.5(9) . . . . ?
O37 C37 C38 C39 175.3(5) . . . . ?
C37 C38 C39 C40 -1.0(10) . . . . ?
C38 C39 C40 C41 1.5(11) . . . . ?
C39 C40 C41 C42 -1.5(11) . . . . ?
C38 C37 C42 C41 -0.5(9) . . . . ?
O37 C37 C42 C41 -175.2(5) . . . . ?
C40 C41 C42 C37 1.0(9) . . . . ?
O31 P3 N3 N4 -124.7(4) . . . . ?
O37 P3 N3 N4 132.1(4) . . . . ?
Pd2 P3 N3 N4 -2.8(4) . . . . ?
O31 P3 N3 C43 39.1(5) . . . . ?
O37 P3 N3 C43 -64.0(5) . . . . ?
Pd2 P3 N3 C43 161.0(4) . . . . ?
N4 N3 C43 C44 63.1(6) . . . . ?
P3 N3 C43 C44 -101.3(5) . . . . ?
C43 N3 N4 C57 82.2(6) . . . . ?
P3 N3 N4 C57 -112.6(4) . . . . ?
C43 N3 N4 P4 -139.3(4) . . . . ?
P3 N3 N4 P4 25.9(5) . . . . ?
N3 N4 C57 C58 73.7(6) . . . . ?
P4 N4 C57 C58 -59.3(6) . . . . ?
N3 N4 P4 O51 -164.0(3) . . . . ?
C57 N4 P4 O51 -29.1(5) . . . . ?
N3 N4 P4 O45 85.1(3) . . . . ?
C57 N4 P4 O45 -140.1(4) . . . . ?
N3 N4 P4 Pd2 -37.4(4) . . . . ?
C57 N4 P4 Pd2 97.5(4) . . . . ?
P3 Pd2 P4 O51 146.95(18) . . . . ?
Cl3 Pd2 P4 O51 -32.62(18) . . . . ?
Cl4 Pd2 P4 O51 163.9(4) . . . . ?
P3 Pd2 P4 O45 -84.83(16) . . . . ?
Cl3 Pd2 P4 O45 95.59(16) . . . . ?
Cl4 Pd2 P4 O45 -67.8(5) . . . . ?
P3 Pd2 P4 N4 28.64(18) . . . . ?
Cl3 Pd2 P4 N4 -150.94(18) . . . . ?
Cl4 Pd2 P4 N4 45.6(5) . . . . ?
O51 P4 O45 C45 99.8(5) . . . . ?
N4 P4 O45 C45 -151.9(4) . . . . ?
Pd2 P4 O45 C45 -33.4(5) . . . . ?
P4 O45 C45 C50 -61.8(7) . . . . ?
P4 O45 C45 C46 123.3(5) . . . . ?
C50 C45 C46 C47 2.8(11) . . . . ?
O45 C45 C46 C47 177.5(6) . . . . ?
C45 C46 C47 C48 -2.5(14) . . . . ?
C46 C47 C48 C49 1.5(17) . . . . ?
C47 C48 C49 C50 -0.6(16) . . . . ?
C46 C45 C50 C49 -1.8(10) . . . . ?
O45 C45 C50 C49 -176.5(6) . . . . ?
C48 C49 C50 C45 0.7(12) . . . . ?
O45 P4 O51 C51 10.3(5) . . . . ?
N4 P4 O51 C51 -96.0(5) . . . . ?
Pd2 P4 O51 C51 142.3(4) . . . . ?
P4 O51 C51 C52 -132.2(5) . . . . ?
P4 O51 C51 C56 51.5(7) . . . . ?
C56 C51 C52 C53 -0.8(10) . . . . ?
O51 C51 C52 C53 -177.1(5) . . . . ?
C51 C52 C53 C54 -0.9(11) . . . . ?
C52 C53 C54 C55 1.9(12) . . . . ?
C53 C54 C55 C56 -1.3(12) . . . . ?
C52 C51 C56 C55 1.4(10) . . . . ?
O51 C51 C56 C55 177.5(5) . . . . ?
C54 C55 C56 C51 -0.4(11) . . . . ?
